data_1533159
loop_
_publ_author_name
'Fedyna, L.O.'
'Fedyna, M.F.'
'Bodak, O.I.'
'Tokaychuk, Ya.O.'
'Mokra, I.R.'

_publ_section_title
;
 Ternary system Tm - Cu- Ge: isothermal section of the phase diagram at
 870 K and crystal structures of the compounds
;
_journal_name_full 'Journal of Alloys Compd.'
_journal_page_first 70
_journal_page_last 75
_journal_volume 367
_journal_year 2004
_chemical_formula_sum 'Cu2 Ge2 Tm'
_chemical_name_systematic 'Tm Cu2 Ge2'
_space_group_IT_number 139
_symmetry_space_group_name_Hall '-I 4 2'
_symmetry_space_group_name_H-M 'I 4/m m m'
_cell_angle_alpha 90
_cell_angle_beta 90
_cell_angle_gamma 90
_cell_formula_units_Z 2
_cell_length_a 3.99155
_cell_length_b 3.99155
_cell_length_c 10.3285
_cell_volume 164.559
_citation_journal_id_ASTM JALCEU
_cod_data_source_file Fedyna_JALCEU_2004_1419.cif
_cod_data_source_block Cu2Ge2Tm1
_cod_original_cell_volume 164.5585
_cod_original_formula_sum 'Cu2 Ge2 Tm1'
_cod_database_code 1533159

loop_
_symmetry_equiv_pos_as_xyz
x,y,z
-y,x,z
-x,-y,z
y,-x,z
x,-y,-z
y,x,-z
-x,y,-z
-y,-x,-z
-x,-y,-z
y,-x,-z
x,y,-z
-y,x,-z
-x,y,z
-y,-x,z
x,-y,z
y,x,z
x+1/2,y+1/2,z+1/2
-y+1/2,x+1/2,z+1/2
-x+1/2,-y+1/2,z+1/2
y+1/2,-x+1/2,z+1/2
x+1/2,-y+1/2,-z+1/2
y+1/2,x+1/2,-z+1/2
-x+1/2,y+1/2,-z+1/2
-y+1/2,-x+1/2,-z+1/2
-x+1/2,-y+1/2,-z+1/2
y+1/2,-x+1/2,-z+1/2
x+1/2,y+1/2,-z+1/2
-y+1/2,x+1/2,-z+1/2
-x+1/2,y+1/2,z+1/2
-y+1/2,-x+1/2,z+1/2
x+1/2,-y+1/2,z+1/2
y+1/2,x+1/2,z+1/2

loop_
_atom_site_label
_atom_site_type_symbol
_atom_site_fract_x
_atom_site_fract_y
_atom_site_fract_z
_atom_site_occupancy
_atom_site_U_iso_or_equiv
Cu1 Cu 0 0 0.3823 1 0.0
Tm1 Tm 0 0 0 1 0.0
Ge1 Ge 0 0.5 0.25 1 0.0
